data_4317135
loop_
_publ_author_name
'Timothy J. Boyle'
'Leigh Anna M. Ottley'
'Sarah M. Hoppe'
'Charles F. Campana'

_publ_contact_author_address
;
Sandia National Laboratories
Advanced Materials Laboratory'
1001 University Boulevard NE'
Albuquerque, NM 87106
;
_publ_contact_author_email
;
tjboyle@sandia.gov
;
_publ_contact_author_fax
;
(505) 272-7336
;
_publ_contact_author_name 'Timothy M. Boyle'
_publ_contact_author_phone
;
(505) 272-7625
;
_publ_section_title
;
 Series of Comparable Dinuclear Group 4 Neo-pentoxide Precursors for
 Production of pH Dependent Group 4 Nanoceramic Morphologies
;
_journal_name_full 'Inorganic Chemistry'
_journal_page_first 10798
_journal_page_last 10808
_journal_paper_doi 10.1021/ic101205d
_journal_volume 49
_journal_year 2010
_chemical_formula_sum 'C45 H99 Hf2 O9'
_chemical_formula_weight 1141.22
_chemical_name_common 'HfONep CHCl3'
_space_group_crystal_system monoclinic
_space_group_IT_number 4
_space_group_name_Hall 'P 2yb'
_space_group_name_H-M_alt 'P 1 21 1'
_symmetry_space_group_name_Hall 'P 2yb'
_symmetry_space_group_name_H-M 'P 1 21 1'
_atom_sites_solution_hydrogens geom
_atom_sites_solution_primary direct
_atom_sites_solution_secondary difmap
_cell_angle_alpha 90
_cell_angle_beta 105.692(2)
_cell_angle_gamma 90
_cell_formula_units_Z 2
_cell_length_a 10.7521(17)
_cell_length_b 18.481(3)
_cell_length_c 14.477(2)
_cell_measurement_reflns_used 9624
_cell_measurement_temperature 173.(2)
_cell_measurement_theta_max 27.8485
_cell_measurement_theta_min 2.2545
_cell_volume 2769.5(7)
_computing_cell_refinement 'SAINT V7.68A (Bruker AXS, 2009)'
_computing_data_collection 'SMART (Bruker, 2002)'
_computing_data_reduction 'SAINT V7.68A (Bruker AXS, 2009)'
_computing_molecular_graphics 'APEX2 v2010.9 (Bruker, 2010)'
_computing_publication_material 'APEX2 v2010.9 (Bruker, 2010)'
_computing_structure_refinement 'SHELXL-97 (Sheldrick, 2008)'
_computing_structure_solution 'SHELXS-97 (Sheldrick, 2008)'
_diffrn_ambient_temperature 173.(2)
_diffrn_detector_area_resol_mean 8.3660
_diffrn_measured_fraction_theta_full 0.998
_diffrn_measured_fraction_theta_max 0.998
_diffrn_measurement_device_type 'Bruker SMART APEX CCD'
_diffrn_measurement_method '\w scans'
_diffrn_radiation_monochromator graphite
_diffrn_radiation_type MoK\a
_diffrn_radiation_wavelength 0.71073
_diffrn_reflns_av_R_equivalents 0.0256
_diffrn_reflns_av_sigmaI/netI 0.0374
_diffrn_reflns_limit_h_max 11
_diffrn_reflns_limit_h_min -11
_diffrn_reflns_limit_k_max 20
_diffrn_reflns_limit_k_min -20
_diffrn_reflns_limit_l_max 16
_diffrn_reflns_limit_l_min -16
_diffrn_reflns_number 16998
_diffrn_reflns_theta_full 23.28
_diffrn_reflns_theta_max 23.28
_diffrn_reflns_theta_min 1.83
_diffrn_source 'fine-focus tube'
_diffrn_source_type 'fine-focus tube'
_exptl_absorpt_coefficient_mu 3.789
_exptl_absorpt_correction_T_max 0.72
_exptl_absorpt_correction_T_min 0.67
_exptl_absorpt_correction_type multi-scan
_exptl_absorpt_process_details 'SADABS V2008/1 (Bruker AXS)'
_exptl_crystal_colour colorless
_exptl_crystal_density_diffrn 1.369
_exptl_crystal_density_method 'not measured'
_exptl_crystal_description rod
_exptl_crystal_F_000 1170
_exptl_crystal_size_max 0.32
_exptl_crystal_size_mid 0.25
_exptl_crystal_size_min 0.22
_refine_diff_density_max 1.373
_refine_diff_density_min -0.520
_refine_ls_abs_structure_details 'Flack H D (1983), Acta Cryst. A39, 876-881'
_refine_ls_abs_structure_Flack 0.51(3)
_refine_ls_extinction_method none
_refine_ls_goodness_of_fit_ref 1.020
_refine_ls_hydrogen_treatment constr
_refine_ls_matrix_type full
_refine_ls_number_parameters 308
_refine_ls_number_reflns 7929
_refine_ls_number_restraints 803
_refine_ls_restrained_S_all 1.005
_refine_ls_R_factor_all 0.0654
_refine_ls_R_factor_gt 0.0487
_refine_ls_shift/su_max 4.995
_refine_ls_shift/su_mean 0.132
_refine_ls_structure_factor_coef Fsqd
_refine_ls_weighting_details 'calc w=1/[\s^2^(Fo^2^)+(0.0691P)^2^+13.6287P] where P=(Fo^2^+2Fc^2^)/3'
_refine_ls_weighting_scheme calc
_refine_ls_wR_factor_gt 0.1230
_refine_ls_wR_factor_ref 0.1361
_reflns_number_gt 6207
_reflns_number_total 7929
_reflns_threshold_expression >2sigma(I)
_cod_data_source_file ic101205d_si_003_3.cif
_cod_data_source_block 9nv192s
_cod_original_cell_volume 2769.5(8)
_cod_database_code 4317135

loop_
_space_group_symop_operation_xyz
'x, y, z'
'-x, y+1/2, -z'

loop_
_atom_site_type_symbol
_atom_site_label
_atom_site_fract_x
_atom_site_fract_y
_atom_site_fract_z
_atom_site_U_iso_or_equiv
_atom_site_adp_type
_atom_site_calc_flag
_atom_site_refinement_flags
_atom_site_occupancy
_atom_site_disorder_assembly
_atom_site_disorder_group
Hf Hf1 0.24231(4) 0.99809(7) 0.43756(2) 0.05026(15) Uani d U 1 . .
Hf Hf2 0.17715(3) 0.99779(9) 0.20814(2) 0.05397(16) Uani d U 1 . .
O O1 0.3498(5) 0.9951(9) 0.3323(4) 0.0385(14) Uani d DU 1 . .
C C1 0.4636(11) 0.9527(7) 0.3339(11) 0.073(4) Uiso d DU 1 . .
H H1A 0.4425 0.9193 0.2784 0.087 Uiso calc R 1 . .
H H1B 0.4853 0.9228 0.3929 0.087 Uiso calc R 1 . .
C C2 0.5789(8) 0.9952(9) 0.3310(6) 0.051(2) Uiso d DU 1 . .
C C3 0.5555(19) 1.0361(9) 0.2388(10) 0.117(7) Uiso d DU 1 . .
H H3A 0.618 1.0757 0.2463 0.176 Uiso calc R 1 . .
H H3B 0.4677 1.0559 0.2217 0.176 Uiso calc R 1 . .
H H3C 0.5653 1.0034 0.188 0.176 Uiso calc R 1 . .
C C4 0.6914(13) 0.9455(9) 0.3390(11) 0.096(6) Uiso d DU 1 . .
H H4A 0.7628 0.9725 0.3251 0.144 Uiso calc R 1 . .
H H4B 0.6657 0.9058 0.2929 0.144 Uiso calc R 1 . .
H H4C 0.7194 0.9258 0.4042 0.144 Uiso calc R 1 . .
C C5 0.6157(16) 1.0489(8) 0.4122(10) 0.095(5) Uiso d DU 1 . .
H H5A 0.6893 1.0778 0.4058 0.142 Uiso calc R 1 . .
H H5B 0.6394 1.023 0.4735 0.142 Uiso calc R 1 . .
H H5C 0.5422 1.0809 0.4101 0.142 Uiso calc R 1 . .
O O2 0.1449(13) 1.0655(7) 0.3316(10) 0.052(3) Uani d DU 1 . .
C C6 0.0224(12) 1.0988(6) 0.3207(11) 0.053(4) Uiso d DU 1 . .
H H6A -0.011 1.084 0.3753 0.064 Uiso calc R 1 . .
H H6B -0.0383 1.0801 0.2614 0.064 Uiso calc R 1 . .
C C7 0.0220(17) 1.1786(8) 0.3160(12) 0.088(8) Uiso d DU 1 . .
C C8 0.104(3) 1.2035(17) 0.4113(16) 0.205(19) Uiso d DU 1 . .
H H8A 0.0907 1.1714 0.4618 0.307 Uiso calc R 1 . .
H H8B 0.0799 1.253 0.4234 0.307 Uiso calc R 1 . .
H H8C 0.1951 1.2023 0.4114 0.307 Uiso calc R 1 . .
C C9 -0.113(2) 1.2051(16) 0.305(2) 0.203(18) Uiso d DU 1 . .
H H9A -0.1553 1.1748 0.3429 0.305 Uiso calc R 1 . .
H H9A -0.162 1.2024 0.2369 0.305 Uiso calc R 1 . .
H H9B -0.1107 1.2554 0.3266 0.305 Uiso calc R 1 . .
C C10 0.0716(13) 1.2116(7) 0.2385(9) 0.053(3) Uiso d DU 1 . .
H H10A 0.0811 1.264 0.2488 0.08 Uiso calc R 1 . .
H H10B 0.0105 1.2021 0.176 0.08 Uiso calc R 1 . .
H H10C 0.1557 1.1904 0.2401 0.08 Uiso calc R 1 . .
O O3 0.1446(13) 0.9235(7) 0.3214(9) 0.044(2) Uani d DU 1 . .
C C11 0.027(2) 0.8872(9) 0.325(2) 0.159(14) Uiso d DU 1 . .
H H11A -0.0431 0.9025 0.269 0.191 Uiso calc R 1 . .
H H11B 0.0033 0.9044 0.3833 0.191 Uiso calc R 1 . .
C C12 0.0297(12) 0.8072(7) 0.3277(9) 0.047(4) Uiso d DU 1 . .
C C13 0.1257(15) 0.7823(9) 0.4148(10) 0.074(5) Uiso d DU 1 . .
H H13A 0.1313 0.7294 0.4139 0.111 Uiso calc R 1 . .
H H13B 0.0994 0.7977 0.4715 0.111 Uiso calc R 1 . .
H H13C 0.2102 0.8032 0.4169 0.111 Uiso calc R 1 . .
C C14 -0.1037(13) 0.7818(10) 0.3232(14) 0.081(5) Uiso d DU 1 . .
H H14A -0.1112 0.7302 0.3071 0.121 Uiso calc R 1 . .
H H14B -0.1664 0.8092 0.2739 0.121 Uiso calc R 1 . .
H H14C -0.1209 0.7894 0.3856 0.121 Uiso calc R 1 . .
C C15 0.066(4) 0.777(2) 0.2422(19) 0.31(3) Uiso d DU 1 . .
H H15A -0.0081 0.7796 0.1856 0.46 Uiso calc R 1 . .
H H15B 0.0932 0.7265 0.2546 0.46 Uiso calc R 1 . .
H H15C 0.1379 0.8053 0.2308 0.46 Uiso calc R 1 . .
O O4 0.1176(6) 0.9987(10) 0.5098(4) 0.056(2) Uani d DU 1 . .
C C16 0.0133(12) 1.0272(7) 0.5455(8) 0.072(4) Uiso d DU 1 . .
H H16A -0.0702 1.0156 0.4989 0.086 Uiso calc R 1 . .
H H16B 0.0211 1.0805 0.55 0.086 Uiso calc R 1 . .
C C17 0.0130(8) 0.9981(10) 0.6402(6) 0.053(2) Uiso d DU 1 . .
C C18 0.007(2) 0.9168(9) 0.6346(16) 0.135(8) Uiso d DU 1 . .
H H18A 0.0726 0.899 0.6048 0.203 Uiso calc R 1 . .
H H18B -0.0789 0.9018 0.596 0.203 Uiso calc R 1 . .
H H18C 0.0229 0.8967 0.6994 0.203 Uiso calc R 1 . .
C C19 -0.1046(13) 1.0228(8) 0.6678(12) 0.098(6) Uiso d DU 1 . .
H H19A -0.182 1.0108 0.6164 0.148 Uiso calc R 1 . .
H H19B -0.1004 1.0752 0.678 0.148 Uiso calc R 1 . .
H H19C -0.1085 0.9985 0.7271 0.148 Uiso calc R 1 . .
C C20 0.1352(12) 1.0160(9) 0.7162(9) 0.086(5) Uiso d DU 1 . .
H H20A 0.1949 0.9749 0.7244 0.129 Uiso calc R 1 . .
H H20B 0.1147 1.0259 0.7769 0.129 Uiso calc R 1 . .
H H20C 0.1755 1.0588 0.6966 0.129 Uiso calc R 1 . .
O O5 0.3542(14) 0.9161(9) 0.5178(10) 0.068(4) Uani d DU 1 . .
C C21 0.479(2) 0.8860(18) 0.5636(16) 0.252(18) Uiso d DU 1 . .
H H21A 0.5439 0.9254 0.5744 0.303 Uiso calc R 1 . .
H H21B 0.5017 0.8509 0.519 0.303 Uiso calc R 1 . .
C C22 0.4906(15) 0.8495(7) 0.6550(9) 0.052(5) Uiso d DU 1 . .
C C23 0.619(2) 0.8144(19) 0.686(2) 0.30(3) Uiso d DU 1 . .
H H23A 0.6574 0.8124 0.6318 0.447 Uiso calc R 1 . .
H H23B 0.6095 0.7652 0.7083 0.447 Uiso calc R 1 . .
H H23C 0.6754 0.8424 0.7383 0.447 Uiso calc R 1 . .
C C24 0.475(3) 0.8999(13) 0.7333(16) 0.173(11) Uiso d DU 1 . .
H H24A 0.512 0.8772 0.7959 0.26 Uiso calc R 1 . .
H H24B 0.3836 0.9099 0.7249 0.26 Uiso calc R 1 . .
H H24C 0.521 0.9453 0.7298 0.26 Uiso calc R 1 . .
C C25 0.391(3) 0.7914(15) 0.645(2) 0.230(17) Uiso d DU 1 . .
H H25A 0.434 0.7444 0.6611 0.345 Uiso calc R 1 . .
H H25B 0.3357 0.7904 0.5794 0.345 Uiso calc R 1 . .
H H25C 0.3382 0.8012 0.6896 0.345 Uiso calc R 1 . .
O O6 0.3594(14) 1.0757(9) 0.5141(10) 0.063(4) Uani d DU 1 . .
C C26 0.3602(17) 1.1049(10) 0.6052(12) 0.111(6) Uiso d DU 1 . .
H H26A 0.3586 1.0639 0.6489 0.134 Uiso calc R 1 . .
H H26B 0.2789 1.1323 0.5975 0.134 Uiso calc R 1 . .
C C27 0.4675(16) 1.1523(9) 0.6526(12) 0.081(7) Uiso d DU 1 . .
C C28 0.459(3) 1.2224(12) 0.602(2) 0.211(15) Uiso d DU 1 . .
H H28A 0.4344 1.214 0.5325 0.316 Uiso calc R 1 . .
H H28B 0.5428 1.2468 0.621 0.316 Uiso calc R 1 . .
H H28C 0.3935 1.2528 0.6186 0.316 Uiso calc R 1 . .
C C29 0.5957(18) 1.1192(13) 0.6582(18) 0.140(9) Uiso d DU 1 . .
H H29A 0.6263 1.1358 0.6038 0.211 Uiso calc R 1 . .
H H29B 0.5874 1.0663 0.6559 0.211 Uiso calc R 1 . .
H H29C 0.6577 1.1336 0.7184 0.211 Uiso calc R 1 . .
C C30 0.454(3) 1.1701(18) 0.7507(16) 0.245(18) Uiso d DU 1 . .
H H30A 0.5397 1.1709 0.7968 0.368 Uiso calc R 1 . .
H H30B 0.4004 1.1333 0.7701 0.368 Uiso calc R 1 . .
H H30C 0.4132 1.2176 0.7493 0.368 Uiso calc R 1 . .
O O7 -0.0042(6) 0.9988(15) 0.1388(5) 0.093(3) Uani d DU 1 . .
C C31 -0.1324(13) 1.0328(8) 0.1062(9) 0.084(5) Uiso d DU 1 . .
H H31A -0.1223 1.086 0.1048 0.1 Uiso calc R 1 . .
H H31B -0.1832 1.0214 0.1521 0.1 Uiso calc R 1 . .
C C32 -0.2029(9) 1.0068(8) 0.0092(7) 0.058(3) Uiso d DU 1 . .
C C33 -0.193(2) 0.9254(9) 0.0199(19) 0.188(12) Uiso d DU 1 . .
H H33A -0.2679 0.907 0.0387 0.281 Uiso calc R 1 . .
H H33B -0.1136 0.9129 0.0693 0.281 Uiso calc R 1 . .
H H33C -0.1905 0.9037 -0.0413 0.281 Uiso calc R 1 . .
C C34 -0.3410(12) 1.0274(8) -0.0170(11) 0.093(6) Uiso d DU 1 . .
H H34A -0.3917 0.9882 0.0004 0.14 Uiso calc R 1 . .
H H34B -0.3709 1.0361 -0.0863 0.14 Uiso calc R 1 . .
H H34C -0.3518 1.0716 0.0174 0.14 Uiso calc R 1 . .
C C35 -0.1429(17) 1.0229(10) -0.0697(11) 0.115(7) Uiso d DU 1 . .
H H35A -0.2101 1.0246 -0.1308 0.173 Uiso calc R 1 . .
H H35B -0.0802 0.985 -0.0724 0.173 Uiso calc R 1 . .
H H35C -0.0988 1.0698 -0.0578 0.173 Uiso calc R 1 . .
O O8 0.237(2) 1.0789(9) 0.1436(13) 0.087(5) Uani d DU 1 . .
C C36 0.308(3) 1.1396(14) 0.1186(17) 0.206(15) Uiso d DU 1 . .
H H36A 0.4008 1.1261 0.1327 0.247 Uiso calc R 1 . .
H H36B 0.3019 1.1813 0.16 0.247 Uiso calc R 1 . .
C C37 0.263(2) 1.1623(12) 0.0182(16) 0.144(13) Uiso d DU 1 . .
C C38 0.138(2) 1.1998(15) 0.005(2) 0.164(11) Uiso d DU 1 . .
H H38A 0.0694 1.1639 0.0004 0.246 Uiso calc R 1 . .
H H38B 0.119 1.2288 -0.0537 0.246 Uiso calc R 1 . .
H H38C 0.1424 1.2315 0.0602 0.246 Uiso calc R 1 . .
C C39 0.240(4) 1.1011(19) -0.050(2) 0.28(2) Uiso d DU 1 . .
H H39A 0.235 1.1192 -0.1149 0.413 Uiso calc R 1 . .
H H39B 0.1578 1.0776 -0.0507 0.413 Uiso calc R 1 . .
H H39C 0.3102 1.066 -0.0311 0.413 Uiso calc R 1 . .
C C40 0.354(4) 1.215(3) -0.007(4) 0.68(10) Uiso d DU 1 . .
H H40A 0.4422 1.1959 0.0142 1.018 Uiso calc R 1 . .
H H40B 0.3493 1.261 0.0257 1.018 Uiso calc R 1 . .
H H40C 0.3297 1.2225 -0.0762 1.018 Uiso calc R 1 . .
O O9 0.2334(15) 0.9192(9) 0.1412(11) 0.066(3) Uani d DU 1 . .
C C41 0.239(5) 0.8477(12) 0.103(2) 0.42(5) Uiso d DU 1 . .
H H41A 0.1541 0.8243 0.0954 0.51 Uiso calc R 1 . .
H H41B 0.3034 0.8193 0.1518 0.51 Uiso calc R 1 . .
C C42 0.2720(11) 0.8423(6) 0.0131(8) 0.035(3) Uiso d DU 1 . .
C C43 0.158(3) 0.856(2) -0.069(2) 0.31(2) Uiso d DU 1 . .
H H43A 0.139 0.9084 -0.0732 0.459 Uiso calc R 1 . .
H H43B 0.0832 0.83 -0.0601 0.459 Uiso calc R 1 . .
H H43C 0.1762 0.8404 -0.1288 0.459 Uiso calc R 1 . .
C C44 0.323(3) 0.7693(11) -0.002(2) 0.240(19) Uiso d DU 1 . .
H H44A 0.3868 0.7538 0.0563 0.36 Uiso calc R 1 . .
H H44B 0.3633 0.7717 -0.0553 0.36 Uiso calc R 1 . .
H H44C 0.2514 0.7345 -0.0181 0.36 Uiso calc R 1 . .
C C45 0.372(2) 0.8956(13) 0.000(2) 0.175(12) Uiso d DU 1 . .
H H45A 0.3718 0.897 -0.0677 0.262 Uiso calc R 1 . .
H H45B 0.4576 0.8807 0.039 0.262 Uiso calc R 1 . .
H H45C 0.3519 0.9438 0.0202 0.262 Uiso calc R 1 . .

loop_
_atom_site_aniso_label
_atom_site_aniso_U_11
_atom_site_aniso_U_22
_atom_site_aniso_U_33
_atom_site_aniso_U_12
_atom_site_aniso_U_13
_atom_site_aniso_U_23
Hf1 0.0417(2) 0.0812(3) 0.0301(2) -0.0033(8) 0.01346(17) -0.0024(9)
Hf2 0.0379(2) 0.0943(4) 0.0288(2) -0.0010(8) 0.00733(17) 0.0008(9)
O1 0.024(2) 0.058(4) 0.033(3) 0.000(6) 0.009(2) -0.009(6)
O2 0.046(7) 0.059(4) 0.054(6) 0.013(5) 0.021(5) 0.014(4)
O3 0.043(6) 0.061(4) 0.031(5) -0.015(5) 0.015(4) -0.016(3)
O4 0.042(3) 0.098(5) 0.034(3) -0.026(8) 0.018(3) -0.039(7)
O5 0.061(9) 0.091(6) 0.042(7) 0.008(6) -0.002(6) 0.020(6)
O6 0.072(9) 0.081(6) 0.041(7) -0.037(7) 0.027(6) -0.023(6)
O7 0.038(3) 0.194(9) 0.038(4) 0.015(10) -0.001(3) 0.005(10)
O8 0.116(12) 0.094(6) 0.064(9) -0.004(10) 0.045(9) 0.030(8)
O9 0.051(7) 0.104(6) 0.054(8) -0.021(8) 0.034(7) -0.020(7)

loop_
_atom_type_symbol
_atom_type_description
_atom_type_scat_dispersion_real
_atom_type_scat_dispersion_imag
_atom_type_scat_source
C C 0.0033 0.0016 'International Tables Vol C Tables 4.2.6.8 and 6.1.1.4'
H H 0.0000 0.0000 'International Tables Vol C Tables 4.2.6.8 and 6.1.1.4'
O O 0.0106 0.0060 'International Tables Vol C Tables 4.2.6.8 and 6.1.1.4'
Hf Hf -0.5830 6.1852 'International Tables Vol C Tables 4.2.6.8 and 6.1.1.4'

loop_
_geom_angle_atom_site_label_1
_geom_angle_atom_site_label_2
_geom_angle_atom_site_label_3
_geom_angle_site_symmetry_1
_geom_angle_site_symmetry_3
_geom_angle
_geom_angle_publ_flag
O4 Hf1 O6 . . 97.1(5) ?
O4 Hf1 O2 . . 96.6(6) ?
O6 Hf1 O2 . . 95.8(7) ?
O4 Hf1 O5 . . 94.8(6) ?
O6 Hf1 O5 . . 91.6(3) ?
O2 Hf1 O5 . . 165.5(6) ?
O4 Hf1 O1 . . 168.7(2) ?
O6 Hf1 O1 . . 91.7(5) ?
O2 Hf1 O1 . . 75.3(5) ?
O5 Hf1 O1 . . 92.1(5) ?
O4 Hf1 O3 . . 99.3(5) ?
O6 Hf1 O3 . . 162.6(5) ?
O2 Hf1 O3 . . 76.5(3) ?
O5 Hf1 O3 . . 92.9(6) ?
O1 Hf1 O3 . . 71.3(5) ?
O4 Hf1 Hf2 . . 125.35(19) ?
O6 Hf1 Hf2 . . 119.8(4) ?
O2 Hf1 Hf2 . . 45.1(4) ?
O5 Hf1 Hf2 . . 120.4(5) ?
O1 Hf1 Hf2 . . 43.38(14) ?
O3 Hf1 Hf2 . . 44.3(3) ?
O9 Hf2 O7 . . 99.0(8) ?
O9 Hf2 O8 . . 98.5(3) ?
O7 Hf2 O8 . . 99.2(10) ?
O9 Hf2 O1 . . 94.7(6) ?
O7 Hf2 O1 . . 158.3(3) ?
O8 Hf2 O1 . . 95.4(8) ?
O9 Hf2 O3 . . 92.0(6) ?
O7 Hf2 O3 . . 92.9(7) ?
O8 Hf2 O3 . . 162.5(7) ?
O1 Hf2 O3 . . 69.7(5) ?
O9 Hf2 O2 . . 159.7(6) ?
O7 Hf2 O2 . . 93.2(6) ?
O8 Hf2 O2 . . 95.6(7) ?
O1 Hf2 O2 . . 69.3(4) ?
O3 Hf2 O2 . . 71.0(2) ?
O9 Hf2 Hf1 . . 120.6(5) ?
O7 Hf2 Hf1 . . 116.4(2) ?
O8 Hf2 Hf1 . . 119.1(6) ?
O1 Hf2 Hf1 . . 41.92(13) ?
O3 Hf2 Hf1 . . 43.5(3) ?
O2 Hf2 Hf1 . . 39.1(3) ?
C1 O1 Hf1 . . 128.0(9) ?
C1 O1 Hf2 . . 123.1(8) ?
Hf1 O1 Hf2 . . 94.70(19) ?
O1 C1 C2 . . 115.0(10) ?
O1 C1 H1A . . 108.6 ?
C2 C1 H1A . . 108.5 ?
O1 C1 H1B . . 108.5 ?
C2 C1 H1B . . 108.5 ?
H1A C1 H1B . . 107.5 ?
C1 C2 C3 . . 110.7(10) ?
C1 C2 C4 . . 109.7(12) ?
C3 C2 C4 . . 108.5(9) ?
C1 C2 C5 . . 111.9(10) ?
C3 C2 C5 . . 108.1(10) ?
C4 C2 C5 . . 107.8(8) ?
C2 C3 H3A . . 109.4 ?
C2 C3 H3B . . 109.5 ?
H3A C3 H3B . . 109.5 ?
C2 C3 H3C . . 109.5 ?
H3A C3 H3C . . 109.5 ?
H3B C3 H3C . . 109.5 ?
C2 C4 H4A . . 109.4 ?
C2 C4 H4B . . 109.6 ?
H4A C4 H4B . . 109.5 ?
C2 C4 H4C . . 109.5 ?
H4A C4 H4C . . 109.5 ?
H4B C4 H4C . . 109.5 ?
C2 C5 H5A . . 109.4 ?
C2 C5 H5B . . 109.5 ?
H5A C5 H5B . . 109.5 ?
C2 C5 H5C . . 109.5 ?
H5A C5 H5C . . 109.5 ?
H5B C5 H5C . . 109.5 ?
C6 O2 Hf1 . . 128.4(10) ?
C6 O2 Hf2 . . 118.7(10) ?
Hf1 O2 Hf2 . . 95.7(5) ?
O2 C6 C7 . . 115.3(11) ?
O2 C6 H6A . . 108.3 ?
C7 C6 H6A . . 108.6 ?
O2 C6 H6B . . 108.4 ?
C7 C6 H6B . . 108.5 ?
H6A C6 H6B . . 107.5 ?
C6 C7 C8 . . 105.8(14) ?
C6 C7 C10 . . 116.7(12) ?
C8 C7 C10 . . 108.8(15) ?
C6 C7 C9 . . 108.3(14) ?
C8 C7 C9 . . 108.4(16) ?
C10 C7 C9 . . 108.5(14) ?
C7 C8 H8A . . 111.3 ?
C7 C8 H8B . . 110.9 ?
H8A C8 H8B . . 107.7 ?
C7 C8 H8C . . 111.6 ?
H8A C8 H8C . . 107.6 ?
H8B C8 H8C . . 107.5 ?
C7 C9 H9A . . 109.3 ?
C7 C9 H9A . . 109.8 ?
H9A C9 H9A . . 109.4 ?
C7 C9 H9B . . 109.6 ?
H9A C9 H9B . . 109.4 ?
H9A C9 H9B . . 109.4 ?
C7 C10 H10A . . 109.6 ?
C7 C10 H10B . . 109.6 ?
H10A C10 H10B . . 109.3 ?
C7 C10 H10C . . 109.5 ?
H10A C10 H10C . . 109.3 ?
H10B C10 H10C . . 109.4 ?
C11 O3 Hf1 . . 119.9(14) ?
C11 O3 Hf2 . . 128.8(13) ?
Hf1 O3 Hf2 . . 92.2(4) ?
O3 C11 C12 . . 116.8(14) ?
O3 C11 H11A . . 108.1 ?
C12 C11 H11A . . 107.9 ?
O3 C11 H11B . . 108.3 ?
C12 C11 H11B . . 108.1 ?
H11A C11 H11B . . 107.3 ?
C13 C12 C11 . . 109.6(13) ?
C13 C12 C14 . . 112.0(12) ?
C11 C12 C14 . . 107.6(11) ?
C13 C12 C15 . . 108.0(15) ?
C11 C12 C15 . . 111.4(16) ?
C14 C12 C15 . . 108.2(15) ?
C12 C13 H13A . . 109.7 ?
C12 C13 H13B . . 109.4 ?
H13A C13 H13B . . 109.4 ?
C12 C13 H13C . . 109.5 ?
H13A C13 H13C . . 109.4 ?
H13B C13 H13C . . 109.4 ?
C12 C14 H14A . . 109.4 ?
C12 C14 H14B . . 109.6 ?
H14A C14 H14B . . 109.4 ?
C12 C14 H14C . . 109.5 ?
H14A C14 H14C . . 109.5 ?
H14B C14 H14C . . 109.4 ?
C12 C15 H15A . . 112.0 ?
C12 C15 H15B . . 111.7 ?
H15A C15 H15B . . 106.9 ?
C12 C15 H15C . . 111.9 ?
H15A C15 H15C . . 107.0 ?
H15B C15 H15C . . 107.0 ?
C16 O4 Hf1 . . 156.8(12) ?
O4 C16 C17 . . 113.1(10) ?
O4 C16 H16A . . 109.0 ?
C17 C16 H16A . . 109.0 ?
O4 C16 H16B . . 108.9 ?
C17 C16 H16B . . 108.9 ?
H16A C16 H16B . . 107.7 ?
C16 C17 C19 . . 110.6(11) ?
C16 C17 C20 . . 112.4(10) ?
C19 C17 C20 . . 111.7(10) ?
C16 C17 C18 . . 109.0(12) ?
C19 C17 C18 . . 107.0(12) ?
C20 C17 C18 . . 105.8(12) ?
C17 C18 H18A . . 109.7 ?
C17 C18 H18B . . 109.4 ?
H18A C18 H18B . . 109.5 ?
C17 C18 H18C . . 109.3 ?
H18A C18 H18C . . 109.5 ?
H18B C18 H18C . . 109.5 ?
C17 C19 H19A . . 109.3 ?
C17 C19 H19B . . 109.6 ?
H19A C19 H19B . . 109.5 ?
C17 C19 H19C . . 109.5 ?
H19A C19 H19C . . 109.5 ?
H19B C19 H19C . . 109.5 ?
C17 C20 H20A . . 109.6 ?
C17 C20 H20B . . 109.5 ?
H20A C20 H20B . . 109.5 ?
C17 C20 H20C . . 109.3 ?
H20A C20 H20C . . 109.5 ?
H20B C20 H20C . . 109.5 ?
C21 O5 Hf1 . . 149.6(15) ?
O5 C21 C22 . . 115.9(15) ?
O5 C21 H21A . . 108.3 ?
C22 C21 H21A . . 108.2 ?
O5 C21 H21B . . 108.5 ?
C22 C21 H21B . . 108.3 ?
H21A C21 H21B . . 107.4 ?
C21 C22 C23 . . 108.8(16) ?
C21 C22 C25 . . 111.5(16) ?
C23 C22 C25 . . 107.1(16) ?
C21 C22 C24 . . 113.3(15) ?
C23 C22 C24 . . 108.9(16) ?
C25 C22 C24 . . 107.0(15) ?
C22 C23 H23A . . 111.5 ?
C22 C23 H23B . . 110.5 ?
H23A C23 H23B . . 107.9 ?
C22 C23 H23C . . 111.5 ?
H23A C23 H23C . . 107.6 ?
H23B C23 H23C . . 107.6 ?
C22 C24 H24A . . 109.5 ?
C22 C24 H24B . . 109.4 ?
H24A C24 H24B . . 109.5 ?
C22 C24 H24C . . 109.6 ?
H24A C24 H24C . . 109.5 ?
H24B C24 H24C . . 109.5 ?
C22 C25 H25A . . 109.9 ?
C22 C25 H25B . . 110.1 ?
H25A C25 H25B . . 108.9 ?
C22 C25 H25C . . 110.0 ?
H25A C25 H25C . . 108.9 ?
H25B C25 H25C . . 108.9 ?
C26 O6 Hf1 . . 128.2(11) ?
O6 C26 C27 . . 118.1(13) ?
O6 C26 H26A . . 107.7 ?
C27 C26 H26A . . 107.6 ?
O6 C26 H26B . . 108.0 ?
C27 C26 H26B . . 107.8 ?
H26A C26 H26B . . 107.1 ?
C26 C27 C28 . . 110.6(15) ?
C26 C27 C29 . . 112.1(14) ?
C28 C27 C29 . . 108.6(16) ?
C26 C27 C30 . . 108.3(15) ?
C28 C27 C30 . . 105.6(15) ?
C29 C27 C30 . . 111.5(16) ?
C27 C28 H28A . . 110.0 ?
C27 C28 H28B . . 109.5 ?
H28A C28 H28B . . 109.4 ?
C27 C28 H28C . . 109.0 ?
H28A C28 H28C . . 109.4 ?
H28B C28 H28C . . 109.4 ?
C27 C29 H29A . . 109.4 ?
C27 C29 H29B . . 109.8 ?
H29A C29 H29B . . 109.5 ?
C27 C29 H29C . . 109.4 ?
H29A C29 H29C . . 109.4 ?
H29B C29 H29C . . 109.4 ?
C27 C30 H30A . . 109.4 ?
C27 C30 H30B . . 109.2 ?
H30A C30 H30B . . 109.5 ?
C27 C30 H30C . . 109.8 ?
H30A C30 H30C . . 109.5 ?
H30B C30 H30C . . 109.5 ?
C31 O7 Hf2 . . 153.5(17) ?
O7 C31 C32 . . 111.1(10) ?
O7 C31 H31A . . 109.3 ?
C32 C31 H31A . . 109.3 ?
O7 C31 H31B . . 109.6 ?
C32 C31 H31B . . 109.5 ?
H31A C31 H31B . . 108.0 ?
C34 C32 C31 . . 112.2(10) ?
C34 C32 C35 . . 111.5(11) ?
C31 C32 C35 . . 116.7(11) ?
C34 C32 C33 . . 108.7(13) ?
C31 C32 C33 . . 102.7(13) ?
C35 C32 C33 . . 103.9(13) ?
C32 C33 H33A . . 109.7 ?
C32 C33 H33B . . 109.8 ?
H33A C33 H33B . . 109.3 ?
C32 C33 H33C . . 109.4 ?
H33A C33 H33C . . 109.3 ?
H33B C33 H33C . . 109.3 ?
C32 C34 H34A . . 109.4 ?
C32 C34 H34B . . 109.4 ?
H34A C34 H34B . . 109.5 ?
C32 C34 H34C . . 109.6 ?
H34A C34 H34C . . 109.5 ?
H34B C34 H34C . . 109.5 ?
C32 C35 H35A . . 109.5 ?
C32 C35 H35B . . 109.5 ?
H35A C35 H35B . . 109.5 ?
C32 C35 H35C . . 109.5 ?
H35A C35 H35C . . 109.5 ?
H35B C35 H35C . . 109.5 ?
C36 O8 Hf2 . . 165.0(17) ?
O8 C36 C37 . . 114.0(16) ?
O8 C36 H36A . . 108.2 ?
C37 C36 H36A . . 108.1 ?
O8 C36 H36B . . 109.5 ?
C37 C36 H36B . . 109.2 ?
H36A C36 H36B . . 107.6 ?
C36 C37 C39 . . 113.2(17) ?
C36 C37 C38 . . 107.4(17) ?
C39 C37 C38 . . 106.9(18) ?
C36 C37 C40 . . 112.(2) ?
C39 C37 C40 . . 110.4(19) ?
C38 C37 C40 . . 106.6(19) ?
C37 C38 H38A . . 110.3 ?
C37 C38 H38B . . 109.5 ?
H38A C38 H38B . . 109.3 ?
C37 C38 H38C . . 109.0 ?
H38A C38 H38C . . 109.4 ?
H38B C38 H38C . . 109.3 ?
C37 C39 H39A . . 114.5 ?
C37 C39 H39B . . 112.8 ?
H39A C39 H39B . . 105.2 ?
C37 C39 H39C . . 114.2 ?
H39A C39 H39C . . 104.5 ?
H39B C39 H39C . . 104.6 ?
C37 C40 H40A . . 109.8 ?
C37 C40 H40B . . 110.2 ?
H40A C40 H40B . . 109.4 ?
C37 C40 H40C . . 108.7 ?
H40A C40 H40C . . 109.3 ?
H40B C40 H40C . . 109.4 ?
C41 O9 Hf2 . . 159.5(15) ?
O9 C41 C42 . . 116.7(16) ?
O9 C41 H41A . . 108.7 ?
C42 C41 H41A . . 108.6 ?
O9 C41 H41B . . 107.4 ?
C42 C41 H41B . . 107.8 ?
H41A C41 H41B . . 107.3 ?
C41 C42 C43 . . 111.3(18) ?
C41 C42 C44 . . 113.0(15) ?
C43 C42 C44 . . 107.7(16) ?
C41 C42 C45 . . 114.4(16) ?
C43 C42 C45 . . 103.8(16) ?
C44 C42 C45 . . 106.0(15) ?
C42 C43 H43A . . 119.8 ?
C42 C43 H43B . . 120.5 ?
H43A C43 H43B . . 97.3 ?
C42 C43 H43C . . 118.1 ?
H43A C43 H43C . . 97.9 ?
H43B C43 H43C . . 98.5 ?
C42 C44 H44A . . 109.4 ?
C42 C44 H44B . . 110.3 ?
H44A C44 H44B . . 109.2 ?
C42 C44 H44C . . 109.7 ?
H44A C44 H44C . . 109.1 ?
H44B C44 H44C . . 109.1 ?
C42 C45 H45A . . 108.5 ?
C42 C45 H45B . . 109.8 ?
H45A C45 H45B . . 109.4 ?
C42 C45 H45C . . 110.6 ?
H45A C45 H45C . . 109.2 ?
H45B C45 H45C . . 109.3 ?

loop_
_geom_bond_atom_site_label_1
_geom_bond_atom_site_label_2
_geom_bond_site_symmetry_2
_geom_bond_distance
_geom_bond_publ_flag
Hf1 O4 . 1.910(5) ?
Hf1 O6 . 2.030(12) ?
Hf1 O2 . 2.032(13) ?
Hf1 O5 . 2.084(14) ?
Hf1 O1 . 2.147(5) ?
Hf1 O3 . 2.208(11) ?
Hf1 Hf2 . 3.2035(7) ?
Hf2 O9 . 1.933(14) ?
Hf2 O7 . 1.937(6) ?
Hf2 O8 . 1.965(15) ?
Hf2 O1 . 2.208(5) ?
Hf2 O3 . 2.239(13) ?
Hf2 O2 . 2.282(14) ?
O1 C1 . 1.449(12) ?
C1 C2 . 1.479(12) ?
C1 H1A . 0.99 ?
C1 H1B . 0.99 ?
C2 C3 . 1.492(12) ?
C2 C4 . 1.498(12) ?
C2 C5 . 1.506(12) ?
C3 H3A . 0.9801 ?
C3 H3B . 0.9801 ?
C3 H3C . 0.9801 ?
C4 H4A . 0.98 ?
C4 H4B . 0.98 ?
C4 H4C . 0.98 ?
C5 H5A . 0.98 ?
C5 H5B . 0.98 ?
C5 H5C . 0.98 ?
O2 C6 . 1.426(11) ?
C6 C7 . 1.475(13) ?
C6 H6A . 0.99 ?
C6 H6B . 0.99 ?
C7 C8 . 1.493(13) ?
C7 C10 . 1.494(12) ?
C7 C9 . 1.501(13) ?
C8 H8A . 0.9978 ?
C8 H8B . 0.9971 ?
C8 H8C . 0.9983 ?
C9 H9A . 0.9809 ?
C9 H9A . 0.981 ?
C9 H9B . 0.981 ?
C10 H10A . 0.9812 ?
C10 H10B . 0.9812 ?
C10 H10C . 0.9812 ?
O3 C11 . 1.452(14) ?
C11 C12 . 1.476(14) ?
C11 H11A . 0.99 ?
C11 H11B . 0.99 ?
C12 C13 . 1.470(12) ?
C12 C14 . 1.494(11) ?
C12 C15 . 1.504(13) ?
C13 H13A . 0.9805 ?
C13 H13B . 0.9805 ?
C13 H13C . 0.9805 ?
C14 H14A . 0.9802 ?
C14 H14B . 0.9802 ?
C14 H14C . 0.9802 ?
C15 H15A . 1.0042 ?
C15 H15B . 1.0034 ?
C15 H15C . 1.004 ?
O4 C16 . 1.458(12) ?
C16 C17 . 1.474(12) ?
C16 H16A . 0.99 ?
C16 H16B . 0.99 ?
C17 C19 . 1.498(11) ?
C17 C20 . 1.505(11) ?
C17 C18 . 1.504(13) ?
C18 H18A . 0.98 ?
C18 H18B . 0.98 ?
C18 H18C . 0.98 ?
C19 H19A . 0.98 ?
C19 H19B . 0.98 ?
C19 H19C . 0.98 ?
C20 H20A . 0.98 ?
C20 H20B . 0.98 ?
C20 H20C . 0.98 ?
O5 C21 . 1.439(15) ?
C21 C22 . 1.459(14) ?
C21 H21A . 0.99 ?
C21 H21B . 0.99 ?
C22 C23 . 1.481(13) ?
C22 C25 . 1.500(13) ?
C22 C24 . 1.510(13) ?
C23 H23A . 0.9975 ?
C23 H23B . 0.9957 ?
C23 H23C . 0.9975 ?
C24 H24A . 0.98 ?
C24 H24B . 0.98 ?
C24 H24C . 0.98 ?
C25 H25A . 0.9854 ?
C25 H25B . 0.9855 ?
C25 H25C . 0.9855 ?
O6 C26 . 1.423(13) ?
C26 C27 . 1.462(14) ?
C26 H26A . 0.99 ?
C26 H26B . 0.99 ?
C27 C28 . 1.478(13) ?
C27 C29 . 1.492(13) ?
C27 C30 . 1.501(13) ?
C28 H28A . 0.9806 ?
C28 H28B . 0.9806 ?
C28 H28C . 0.9806 ?
C29 H29A . 0.9803 ?
C29 H29B . 0.9803 ?
C29 H29C . 0.9803 ?
C30 H30A . 0.98 ?
C30 H30B . 0.98 ?
C30 H30C . 0.98 ?
O7 C31 . 1.474(13) ?
C31 C32 . 1.484(12) ?
C31 H31A . 0.99 ?
C31 H31B . 0.99 ?
C32 C34 . 1.478(11) ?
C32 C35 . 1.485(12) ?
C32 C33 . 1.510(13) ?
C33 H33A . 0.9819 ?
C33 H33B . 0.9819 ?
C33 H33C . 0.9818 ?
C34 H34A . 0.98 ?
C34 H34B . 0.98 ?
C34 H34C . 0.98 ?
C35 H35A . 0.98 ?
C35 H35B . 0.98 ?
C35 H35C . 0.98 ?
O8 C36 . 1.460(15) ?
C36 C37 . 1.464(15) ?
C36 H36A . 0.99 ?
C36 H36B . 0.99 ?
C37 C39 . 1.484(14) ?
C37 C38 . 1.484(14) ?
C37 C40 . 1.484(14) ?
C38 H38A . 0.9814 ?
C38 H38B . 0.9813 ?
C38 H38C . 0.9812 ?
C39 H39A . 1.0254 ?
C39 H39B . 1.0191 ?
C39 H39C . 1.024 ?
C40 H40A . 0.981 ?
C40 H40B . 0.981 ?
C40 H40C . 0.9809 ?
O9 C41 . 1.442(15) ?
C41 C42 . 1.446(15) ?
C41 H41A . 0.99 ?
C41 H41B . 0.99 ?
C42 C43 . 1.482(14) ?
C42 C44 . 1.494(13) ?
C42 C45 . 1.510(13) ?
C43 H43A . 1.0798 ?
C43 H43B . 1.0852 ?
C43 H43C . 1.0687 ?
C44 H44A . 0.9833 ?
C44 H44B . 0.9836 ?
C44 H44C . 0.9834 ?
C45 H45A . 0.9817 ?
C45 H45B . 0.982 ?
C45 H45C . 0.9821 ?

loop_
_geom_torsion_atom_site_label_1
_geom_torsion_atom_site_label_2
_geom_torsion_atom_site_label_3
_geom_torsion_atom_site_label_4
_geom_torsion_site_symmetry_1
_geom_torsion_site_symmetry_2
_geom_torsion_site_symmetry_3
_geom_torsion_site_symmetry_4
_geom_torsion
_geom_torsion_publ_flag
O4 Hf1 Hf2 O7 . . . . 0.3(11) ?
O6 Hf1 Hf2 O7 . . . . -124.9(10) ?
O2 Hf1 Hf2 O7 . . . . -59.3(11) ?
O5 Hf1 Hf2 O7 . . . . 122.9(10) ?
O1 Hf1 Hf2 O7 . . . . 178.6(11) ?
O3 Hf1 Hf2 O7 . . . . 63.9(11) ?
O4 Hf1 Hf2 O9 . . . . -119.5(8) ?
O6 Hf1 Hf2 O9 . . . . 115.3(7) ?
O2 Hf1 Hf2 O9 . . . . -179.0(8) ?
O5 Hf1 Hf2 O9 . . . . 3.1(7) ?
O1 Hf1 Hf2 O9 . . . . 58.8(8) ?
O3 Hf1 Hf2 O9 . . . . -55.9(7) ?
O4 Hf1 Hf2 O8 . . . . 118.9(9) ?
O6 Hf1 Hf2 O8 . . . . -6.3(9) ?
O2 Hf1 Hf2 O8 . . . . 59.3(9) ?
O5 Hf1 Hf2 O8 . . . . -118.5(8) ?
O1 Hf1 Hf2 O8 . . . . -62.8(10) ?
O3 Hf1 Hf2 O8 . . . . -177.5(9) ?
O4 Hf1 Hf2 O1 . . . . -178.3(10) ?
O6 Hf1 Hf2 O1 . . . . 56.5(9) ?
O2 Hf1 Hf2 O1 . . . . 122.1(9) ?
O5 Hf1 Hf2 O1 . . . . -55.7(8) ?
O3 Hf1 Hf2 O1 . . . . -114.7(8) ?
O4 Hf1 Hf2 O3 . . . . -63.6(9) ?
O6 Hf1 Hf2 O3 . . . . 171.2(8) ?
O2 Hf1 Hf2 O3 . . . . -123.1(4) ?
O5 Hf1 Hf2 O3 . . . . 59.0(8) ?
O1 Hf1 Hf2 O3 . . . . 114.7(8) ?
O4 Hf1 Hf2 O2 . . . . 59.6(9) ?
O6 Hf1 Hf2 O2 . . . . -65.6(9) ?
O5 Hf1 Hf2 O2 . . . . -177.8(8) ?
O1 Hf1 Hf2 O2 . . . . -122.1(9) ?
O3 Hf1 Hf2 O2 . . . . 123.1(4) ?
O4 Hf1 O1 C1 . . . . -133.(3) ?
O6 Hf1 O1 C1 . . . . 86.8(13) ?
O2 Hf1 O1 C1 . . . . -178.0(13) ?
O5 Hf1 O1 C1 . . . . -5.0(12) ?
O3 Hf1 O1 C1 . . . . -97.6(13) ?
Hf2 Hf1 O1 C1 . . . . -139.6(16) ?
O4 Hf1 O1 Hf2 . . . . 7.(4) ?
O6 Hf1 O1 Hf2 . . . . -133.6(7) ?
O2 Hf1 O1 Hf2 . . . . -38.4(6) ?
O5 Hf1 O1 Hf2 . . . . 134.6(7) ?
O3 Hf1 O1 Hf2 . . . . 42.0(5) ?
O7 Hf2 O1 C1 . . . . 139.(2) ?
O9 Hf2 O1 C1 . . . . 10.1(12) ?
O8 Hf2 O1 C1 . . . . -88.9(12) ?
O3 Hf2 O1 C1 . . . . 100.7(12) ?
O2 Hf2 O1 C1 . . . . 177.3(12) ?
Hf1 Hf2 O1 C1 . . . . 142.5(15) ?
O7 Hf2 O1 Hf1 . . . . -3.(3) ?
O9 Hf2 O1 Hf1 . . . . -132.4(6) ?
O8 Hf2 O1 Hf1 . . . . 128.6(7) ?
O3 Hf2 O1 Hf1 . . . . -41.8(5) ?
O2 Hf2 O1 Hf1 . . . . 34.8(5) ?
Hf1 O1 C1 C2 . . . . -120.5(12) ?
Hf2 O1 C1 C2 . . . . 110.0(12) ?
O1 C1 C2 C3 . . . . -63.7(14) ?
O1 C1 C2 C4 . . . . 176.6(11) ?
O1 C1 C2 C5 . . . . 56.9(15) ?
O4 Hf1 O2 C6 . . . . -0.7(14) ?
O6 Hf1 O2 C6 . . . . -98.4(13) ?
O5 Hf1 O2 C6 . . . . 142.(2) ?
O1 Hf1 O2 C6 . . . . 171.2(14) ?
O3 Hf1 O2 C6 . . . . 97.2(14) ?
Hf2 Hf1 O2 C6 . . . . 134.2(16) ?
O4 Hf1 O2 Hf2 . . . . -134.9(5) ?
O6 Hf1 O2 Hf2 . . . . 127.4(6) ?
O5 Hf1 O2 Hf2 . . . . 8.(3) ?
O1 Hf1 O2 Hf2 . . . . 37.0(5) ?
O3 Hf1 O2 Hf2 . . . . -37.0(3) ?
O7 Hf2 O2 C6 . . . . -10.5(12) ?
O9 Hf2 O2 C6 . . . . -137.6(15) ?
O8 Hf2 O2 C6 . . . . 89.0(12) ?
O1 Hf2 O2 C6 . . . . -177.3(12) ?
O3 Hf2 O2 C6 . . . . -102.5(12) ?
Hf1 Hf2 O2 C6 . . . . -140.1(13) ?
O7 Hf2 O2 Hf1 . . . . 129.5(8) ?
O9 Hf2 O2 Hf1 . . . . 2.(2) ?
O8 Hf2 O2 Hf1 . . . . -130.9(8) ?
O1 Hf2 O2 Hf1 . . . . -37.2(5) ?
O3 Hf2 O2 Hf1 . . . . 37.6(3) ?
Hf1 O2 C6 C7 . . . . 122.0(13) ?
Hf2 O2 C6 C7 . . . . -112.5(12) ?
O2 C6 C7 C8 . . . . -64.(2) ?
O2 C6 C7 C10 . . . . 57.2(19) ?
O2 C6 C7 C9 . . . . 180.0(17) ?
O4 Hf1 O3 C11 . . . . -5.9(14) ?
O6 Hf1 O3 C11 . . . . -164.(2) ?
O2 Hf1 O3 C11 . . . . -100.5(14) ?
O5 Hf1 O3 C11 . . . . 89.5(13) ?
O1 Hf1 O3 C11 . . . . -179.4(14) ?
Hf2 Hf1 O3 C11 . . . . -138.2(15) ?
O4 Hf1 O3 Hf2 . . . . 132.3(6) ?
O6 Hf1 O3 Hf2 . . . . -26.(2) ?
O2 Hf1 O3 Hf2 . . . . 37.7(3) ?
O5 Hf1 O3 Hf2 . . . . -132.3(6) ?
O1 Hf1 O3 Hf2 . . . . -41.2(5) ?
O7 Hf2 O3 C11 . . . . 5.9(17) ?
O9 Hf2 O3 C11 . . . . -93.2(16) ?
O8 Hf2 O3 C11 . . . . 139.(2) ?
O1 Hf2 O3 C11 . . . . 172.6(16) ?
O2 Hf2 O3 C11 . . . . 98.3(16) ?
Hf1 Hf2 O3 C11 . . . . 132.3(17) ?
O7 Hf2 O3 Hf1 . . . . -126.3(8) ?
O9 Hf2 O3 Hf1 . . . . 134.6(6) ?
O8 Hf2 O3 Hf1 . . . . 7.(3) ?
O1 Hf2 O3 Hf1 . . . . 40.3(5) ?
O2 Hf2 O3 Hf1 . . . . -34.0(3) ?
Hf1 O3 C11 C12 . . . . -119.3(19) ?
Hf2 O3 C11 C12 . . . . 119.3(18) ?
O3 C11 C12 C13 . . . . 62.(3) ?
O3 C11 C12 C14 . . . . -175.(2) ?
O3 C11 C12 C15 . . . . -57.(3) ?
O6 Hf1 O4 C16 . . . . 69.5(19) ?
O2 Hf1 O4 C16 . . . . -27.(2) ?
O5 Hf1 O4 C16 . . . . 161.8(19) ?
O1 Hf1 O4 C16 . . . . -71.(5) ?
O3 Hf1 O4 C16 . . . . -104.(2) ?
Hf2 Hf1 O4 C16 . . . . -65.(2) ?
Hf1 O4 C16 C17 . . . . -153.3(13) ?
O4 C16 C17 C19 . . . . -173.6(12) ?
O4 C16 C17 C20 . . . . 60.8(16) ?
O4 C16 C17 C18 . . . . -56.3(15) ?
O4 Hf1 O5 C21 . . . . -140.(3) ?
O6 Hf1 O5 C21 . . . . -43.(3) ?
O2 Hf1 O5 C21 . . . . 77.(5) ?
O1 Hf1 O5 C21 . . . . 49.(3) ?
O3 Hf1 O5 C21 . . . . 120.(3) ?
Hf2 Hf1 O5 C21 . . . . 84.(3) ?
Hf1 O5 C21 C22 . . . . 143.(2) ?
O5 C21 C22 C23 . . . . 173.(3) ?
O5 C21 C22 C25 . . . . 55.(3) ?
O5 C21 C22 C24 . . . . -66.(3) ?
O4 Hf1 O6 C26 . . . . 13.7(18) ?
O2 Hf1 O6 C26 . . . . 111.1(17) ?
O5 Hf1 O6 C26 . . . . -81.4(17) ?
O1 Hf1 O6 C26 . . . . -173.5(17) ?
O3 Hf1 O6 C26 . . . . 172.4(17) ?
Hf2 Hf1 O6 C26 . . . . 151.5(15) ?
Hf1 O6 C26 C27 . . . . 170.5(13) ?
O6 C26 C27 C28 . . . . 70.(2) ?
O6 C26 C27 C29 . . . . -51.(2) ?
O6 C26 C27 C30 . . . . -174.(2) ?
O9 Hf2 O7 C31 . . . . -160.(2) ?
O8 Hf2 O7 C31 . . . . -60.(2) ?
O1 Hf2 O7 C31 . . . . 72.(4) ?
O3 Hf2 O7 C31 . . . . 107.(2) ?
O2 Hf2 O7 C31 . . . . 36.(2) ?
Hf1 Hf2 O7 C31 . . . . 69.(3) ?
Hf2 O7 C31 C32 . . . . 147.2(17) ?
O7 C31 C32 C34 . . . . 167.8(14) ?
O7 C31 C32 C35 . . . . -62.1(18) ?
O7 C31 C32 C33 . . . . 51.1(17) ?
O7 Hf2 O8 C36 . . . . 157.(7) ?
O9 Hf2 O8 C36 . . . . -103.(8) ?
O1 Hf2 O8 C36 . . . . -7.(8) ?
O3 Hf2 O8 C36 . . . . 24.(9) ?
O2 Hf2 O8 C36 . . . . 63.(8) ?
Hf1 Hf2 O8 C36 . . . . 30.(8) ?
Hf2 O8 C36 C37 . . . . 170.(6) ?
O8 C36 C37 C38 . . . . 73.(3) ?
O8 C36 C37 C39 . . . . -45.(3) ?
O8 C36 C37 C40 . . . . -170.(3) ?
O7 Hf2 O9 C41 . . . . -57.(6) ?
O8 Hf2 O9 C41 . . . . -158.(6) ?
O1 Hf2 O9 C41 . . . . 106.(6) ?
O3 Hf2 O9 C41 . . . . 36.(6) ?
O2 Hf2 O9 C41 . . . . 69.(6) ?
Hf1 Hf2 O9 C41 . . . . 71.(6) ?
Hf2 O9 C41 C42 . . . . 147.(3) ?
O9 C41 C42 C43 . . . . -81.(4) ?
O9 C41 C42 C44 . . . . 159.(3) ?
O9 C41 C42 C45 . . . . 38.(4) ?
